data_4132821
loop_
_publ_author_name
'Zhang, Yuanyuan'
'Zhang, Xuan'
'Lyu, Jiafei'
'Otake, Ken-Ichi'
'Wang, Xingjie'
'Redfern, Louis R.'
'Malliakas, Christos D.'
'Li, Zhanyong'
'Islamoglu, Timur'
'Wang, Bo'
'Farha, Omar K.'

_publ_section_title
;
 A Flexible Metal-Organic Framework with 4-Connected Zr<sub>6</sub> Nodes.
;
_journal_issue 36
_journal_name_full 'Journal of the American Chemical Society'
_journal_page_first 11179
_journal_page_last 11183
_journal_paper_doi 10.1021/jacs.8b06789
_journal_volume 140
_journal_year 2018
_chemical_formula_moiety '0.13(C104 H40 O128 Zr24)'
_chemical_formula_sum 'C13 H5 O16 Zr3'
_chemical_formula_weight 690.83
_space_group_crystal_system orthorhombic
_space_group_IT_number 74
_space_group_name_Hall '-I 2b 2'
_space_group_name_H-M_alt 'I m m a'
_atom_sites_solution_hydrogens geom
_atom_sites_solution_primary dual
_audit_creation_date 2018-05-29
_audit_creation_method
;
Olex2 1.2
(compiled 2018.05.18 svn.r3508 for OlexSys, GUI svn.r5497)
;
_cell_angle_alpha 90
_cell_angle_beta 90
_cell_angle_gamma 90
_cell_formula_units_Z 8
_cell_length_a 25.325(2)
_cell_length_b 28.408(3)
_cell_length_c 14.2372(16)
_cell_measurement_reflns_used 7914
_cell_measurement_temperature 300
_cell_measurement_theta_max 25.78
_cell_measurement_theta_min 2.27
_cell_volume 10242.7(18)
_computing_cell_refinement 'SAINT V8.38A (?, 2016)'
_computing_data_reduction 'SAINT V8.38A (?, 2016)'
_computing_molecular_graphics 'Olex2 (Dolomanov et al., 2009)'
_computing_publication_material 'Olex2 (Dolomanov et al., 2009)'
_computing_structure_refinement 'ShelXL (Sheldrick, 2015)'
_computing_structure_solution 'ShelXT (Sheldrick, 2015)'
_diffrn_ambient_temperature 299.99
_diffrn_detector 'Bruker APEX2 area detector'
_diffrn_detector_area_resol_mean 7.9
_diffrn_detector_type 'CCD area detector'
_diffrn_measured_fraction_theta_full 0.997
_diffrn_measured_fraction_theta_max 0.996
_diffrn_measurement_device 'three-circle diffractometer'
_diffrn_measurement_device_type 'Bruker SMART APEX2 area detector'
_diffrn_measurement_method '\w and \f scans'
_diffrn_radiation_monochromator 'mirror optics'
_diffrn_radiation_probe x-ray
_diffrn_radiation_type MoK\a
_diffrn_radiation_wavelength 0.71073
_diffrn_reflns_av_R_equivalents 0.1373
_diffrn_reflns_av_unetI/netI 0.0927
_diffrn_reflns_Laue_measured_fraction_full 0.997
_diffrn_reflns_Laue_measured_fraction_max 0.996
_diffrn_reflns_limit_h_max 31
_diffrn_reflns_limit_h_min -31
_diffrn_reflns_limit_k_max 25
_diffrn_reflns_limit_k_min -35
_diffrn_reflns_limit_l_max 17
_diffrn_reflns_limit_l_min -17
_diffrn_reflns_number 50465
_diffrn_reflns_point_group_measured_fraction_full 0.997
_diffrn_reflns_point_group_measured_fraction_max 0.996
_diffrn_reflns_theta_full 25.242
_diffrn_reflns_theta_max 26.021
_diffrn_reflns_theta_min 1.434
_diffrn_source 'microfocus sealed X-ray tube'
_diffrn_source_type 'Incoatec I\ms'
_diffrn_standards_number 0
_exptl_absorpt_coefficient_mu 0.631
_exptl_absorpt_correction_T_max 0.7454
_exptl_absorpt_correction_T_min 0.5966
_exptl_absorpt_correction_type multi-scan
_exptl_absorpt_process_details
'SADABS-2016/2 (Bruker,2016/2) was used for absorption correction. wR2(int) was 0.1368 before and 0.0792 after correction. The Ratio of minimum to maximum transmission is 0.8004. The \l/2 correction factor is Not present.'
_exptl_crystal_colour colourless
_exptl_crystal_colour_primary colourless
_exptl_crystal_density_diffrn 0.896
_exptl_crystal_description block
_exptl_crystal_F_000 2648
_exptl_crystal_size_max 0.05
_exptl_crystal_size_mid 0.04
_exptl_crystal_size_min 0.03
_refine_diff_density_max 2.610
_refine_diff_density_min -1.736
_refine_diff_density_rms 0.206
_refine_ls_extinction_method none
_refine_ls_goodness_of_fit_ref 1.249
_refine_ls_hydrogen_treatment constr
_refine_ls_matrix_type full
_refine_ls_number_parameters 163
_refine_ls_number_reflns 5262
_refine_ls_number_restraints 24
_refine_ls_restrained_S_all 1.247
_refine_ls_R_factor_all 0.1920
_refine_ls_R_factor_gt 0.1222
_refine_ls_shift/su_max 0.000
_refine_ls_shift/su_mean 0.000
_refine_ls_structure_factor_coef Fsqd
_refine_ls_weighting_details 'w=1/[\s^2^(Fo^2^)+(0.2000P)^2^] where P=(Fo^2^+2Fc^2^)/3'
_refine_ls_weighting_scheme calc
_refine_ls_wR_factor_gt 0.3282
_refine_ls_wR_factor_ref 0.4042
_reflns_Friedel_coverage 0.000
_reflns_number_gt 2436
_reflns_number_total 5262
_reflns_threshold_expression 'I > 2\s(I)'
_cod_data_source_file ja8b06789_si_004.cif
_cod_data_source_block xz21yz_0ma_a
_cod_original_cell_volume 10242.8(18)
_cod_database_code 4132821
_shelxl_version_number 2014/6
_shelx_space_group_comment
;
The symmetry employed for this shelxl refinement is uniquely defined
by the following loop, which should always be used as a source of
symmetry information in preference to the above space-group names.
They are only intended as comments.
;
_shelx_estimated_absorpt_t_max 0.981
_shelx_estimated_absorpt_t_min 0.969
_olex2_refinement_description
;
1. Fixed Uiso
 At 1.2 times of:
  All C(H) groups
2. Uiso/Uaniso restraints and constraints
Uanis(O2) \\sim Ueq: with sigma of 0.1 and sigma for terminal atoms of 0.2
Uanis(O5) \\sim Ueq: with sigma of 0.1 and sigma for terminal atoms of 0.2
Uanis(C8A) \\sim Ueq, Uanis(C8) \\sim Ueq: with sigma of 0.1 and sigma for
terminal atoms of 0.2
3. Others
 Fixed Sof: C8(0.6) H8(0.6) C8A(0.4) H8A(0.4)
4.a Aromatic/amide H refined with riding coordinates:
 C4(H4), C5(H5), C8(H8), C8A(H8A)
;
_olex2_submission_special_instructions 'No special instructions were received'

loop_
_space_group_symop_operation_xyz
'x, y, z'
'-x, -y+1/2, z'
'-x, y+1/2, -z'
'x, -y, -z'
'x+1/2, y+1/2, z+1/2'
'-x+1/2, -y+1, z+1/2'
'-x+1/2, y+1, -z+1/2'
'x+1/2, -y+1/2, -z+1/2'
'-x, -y, -z'
'x, y-1/2, -z'
'x, -y-1/2, z'
'-x, y, z'
'-x+1/2, -y+1/2, -z+1/2'
'x+1/2, y, -z+1/2'
'x+1/2, -y, z+1/2'
'-x+1/2, y+1/2, z+1/2'

loop_
_atom_site_label
_atom_site_type_symbol
_atom_site_fract_x
_atom_site_fract_y
_atom_site_fract_z
_atom_site_U_iso_or_equiv
_atom_site_adp_type
_atom_site_occupancy
_atom_site_site_symmetry_order
_atom_site_calc_flag
_atom_site_refinement_flags_posn
_atom_site_refinement_flags_adp
_atom_site_refinement_flags_occupancy
_atom_site_disorder_assembly
_atom_site_disorder_group
Zr2 Zr 0.33938(4) 0.2500 0.18333(15) 0.0595(7) Uani 1 2 d S T P A .
Zr1 Zr 0.27768(4) 0.18815(5) 0.36343(14) 0.0837(8) Uani 1 1 d . . . . .
O8 O 0.4014(2) 0.2964(3) 0.2422(8) 0.069(3) Uani 1 1 d . . . . .
O5 O 0.3196(6) 0.2500 0.3319(10) 0.086(5) Uani 1 2 d S TU P A 1
O4 O 0.2930(4) 0.1900(4) 0.2186(10) 0.115(5) Uani 1 1 d . . . . .
O9 O 0.3612(3) 0.3375(4) 0.3512(10) 0.114(5) Uani 1 1 d . . . . .
C4 C 0.5000 0.3267(6) 0.3006(15) 0.063(5) Uani 1 2 d S T P . .
H4 H 0.5000 0.2995 0.2643 0.076 Uiso 1 2 calc RS T P . .
C2 C 0.4018(4) 0.3240(4) 0.3102(14) 0.085(6) Uani 1 1 d . . . . .
C5 C 0.4532(5) 0.3893(5) 0.3777(15) 0.131(9) Uani 1 1 d . . . . .
H5 H 0.4213 0.4041 0.3906 0.157 Uiso 1 1 calc R . . . .
C3 C 0.4530(4) 0.3469(4) 0.3275(13) 0.088(5) Uani 1 1 d . . . . .
O6 O 0.3613(4) 0.2967(5) 0.0685(11) 0.119(4) Uani 1 1 d . . . . .
C1 C 0.3358(7) 0.3272(10) 0.0229(15) 0.133(9) Uani 1 1 d . . . . .
O7 O 0.2845(5) 0.3370(6) 0.0335(11) 0.148(6) Uani 1 1 d . . . . .
O1 O 0.3096(6) 0.1976(8) 0.5145(14) 0.224(11) Uani 1 1 d . . . . .
O3 O 0.2335(5) 0.2500 0.3986(16) 0.117(7) Uani 1 2 d S T P A 1
O2 O 0.2767(4) 0.1111(5) 0.3470(13) 0.154(7) Uani 1 1 d . U . B 2
C7 C 0.5000 0.4552(8) 0.450(3) 0.132(12) Uani 1 2 d S T P . .
C6 C 0.5000 0.4096(9) 0.409(3) 0.143(14) Uani 1 2 d S T P . .
C8 C 0.4622(12) 0.4692(15) 0.516(4) 0.148(19) Uani 0.6 1 d . U . . .
H8 H 0.4345 0.4483 0.5263 0.178 Uiso 0.6 1 calc R . . . .
C8A C 0.4611(16) 0.4915(19) 0.434(5) 0.13(2) Uani 0.4 1 d . U . . .
H8A H 0.4352 0.4872 0.3887 0.151 Uiso 0.4 1 calc R . . . .

loop_
_atom_site_aniso_label
_atom_site_aniso_U_11
_atom_site_aniso_U_22
_atom_site_aniso_U_33
_atom_site_aniso_U_23
_atom_site_aniso_U_13
_atom_site_aniso_U_12
Zr2 0.0036(6) 0.0436(10) 0.1313(18) 0.000 0.0031(7) 0.000
Zr1 0.0125(6) 0.0728(11) 0.1658(18) 0.0515(10) 0.0003(6) 0.0020(5)
O8 0.018(3) 0.045(5) 0.144(9) 0.005(6) 0.008(5) -0.010(3)
O5 0.117(12) 0.032(6) 0.109(12) 0.000 0.058(10) 0.000
O4 0.038(5) 0.109(9) 0.198(15) 0.031(8) -0.014(7) -0.050(5)
O9 0.029(4) 0.084(7) 0.230(15) -0.081(8) 0.012(6) 0.003(5)
C4 0.014(6) 0.056(10) 0.118(17) -0.023(11) 0.000 0.000
C2 0.019(5) 0.039(7) 0.196(18) -0.049(9) -0.004(8) 0.002(5)
C5 0.033(7) 0.091(12) 0.27(3) -0.108(14) 0.012(10) -0.015(7)
C3 0.026(6) 0.046(7) 0.191(17) -0.041(9) 0.006(8) 0.005(5)
O6 0.042(6) 0.153(11) 0.160(13) 0.010(9) 0.011(7) -0.015(6)
C1 0.056(10) 0.24(3) 0.105(16) 0.067(16) 0.006(10) -0.003(13)
O7 0.088(9) 0.207(16) 0.151(13) 0.094(12) 0.019(8) 0.020(10)
O1 0.060(8) 0.44(3) 0.176(17) 0.090(17) -0.013(10) 0.028(13)
O3 0.035(6) 0.064(9) 0.25(2) 0.000 -0.006(10) 0.000
O2 0.056(7) 0.109(10) 0.297(19) 0.090(11) 0.022(9) -0.004(6)
C7 0.031(9) 0.076(15) 0.29(4) -0.08(2) 0.000 0.000
C6 0.020(8) 0.107(19) 0.30(4) -0.13(2) 0.000 0.000
C8 0.046(15) 0.14(3) 0.26(5) -0.13(4) -0.02(3) 0.001(19)
C8A 0.033(15) 0.10(4) 0.24(6) -0.12(4) -0.05(3) 0.03(2)

loop_
_atom_type_symbol
_atom_type_description
_atom_type_scat_dispersion_real
_atom_type_scat_dispersion_imag
_atom_type_scat_source
C C 0.0033 0.0016 'International Tables Vol C Tables 4.2.6.8 and 6.1.1.4'
H H 0.0000 0.0000 'International Tables Vol C Tables 4.2.6.8 and 6.1.1.4'
O O 0.0106 0.0060 'International Tables Vol C Tables 4.2.6.8 and 6.1.1.4'
Zr Zr -2.9673 0.5597 'International Tables Vol C Tables 4.2.6.8 and 6.1.1.4'

loop_
_geom_angle_atom_site_label_1
_geom_angle_atom_site_label_2
_geom_angle_atom_site_label_3
_geom_angle
_geom_angle_site_symmetry_1
_geom_angle_site_symmetry_3
Zr1 Zr2 Zr1 60.66(6) . 11_565
Zr1 Zr2 Zr1 60.50(6) 11_565 13
Zr1 Zr2 Zr1 90.76(4) . 13
Zr1 Zr2 Zr1 90.76(4) 11_565 7_545
Zr1 Zr2 Zr1 60.50(6) . 7_545
Zr1 Zr2 Zr1 60.08(5) 7_545 13
O8 Zr2 Zr1 165.6(3) . 7_545
O8 Zr2 Zr1 109.9(3) . .
O8 Zr2 Zr1 109.9(3) 11_565 11_565
O8 Zr2 Zr1 165.6(3) 11_565 13
O8 Zr2 Zr1 111.9(2) 11_565 7_545
O8 Zr2 Zr1 111.9(2) . 13
O8 Zr2 Zr1 74.9(2) . 11_565
O8 Zr2 Zr1 74.9(2) 11_565 .
O8 Zr2 O8 73.1(4) . 11_565
O5 Zr2 Zr1 34.8(2) . 11_565
O5 Zr2 Zr1 89.4(4) . 7_545
O5 Zr2 Zr1 34.8(2) . .
O5 Zr2 Zr1 89.4(4) . 13
O5 Zr2 O8 78.2(4) . 11_565
O5 Zr2 O8 78.2(4) . .
O5 Zr2 O6 142.1(4) . 11_565
O5 Zr2 O6 142.1(4) . .
O5 Zr2 O3 108.9(7) . 13
O4 Zr2 Zr1 88.8(3) 11_565 7_545
O4 Zr2 Zr1 88.8(3) . 13
O4 Zr2 Zr1 89.0(4) 11_565 .
O4 Zr2 Zr1 34.7(3) 11_565 13
O4 Zr2 Zr1 34.7(3) . 7_545
O4 Zr2 Zr1 89.0(4) . 11_565
O4 Zr2 Zr1 34.4(4) . .
O4 Zr2 Zr1 34.4(4) 11_565 11_565
O4 Zr2 O8 80.0(4) 11_565 .
O4 Zr2 O8 80.0(4) . 11_565
O4 Zr2 O8 141.1(5) . .
O4 Zr2 O8 141.1(5) 11_565 11_565
O4 Zr2 O5 69.1(5) 11_565 .
O4 Zr2 O5 69.1(5) . .
O4 Zr2 O4 106.3(7) 11_565 .
O4 Zr2 O6 80.2(5) . 11_565
O4 Zr2 O6 143.6(5) . .
O4 Zr2 O6 80.2(5) 11_565 .
O4 Zr2 O6 143.6(5) 11_565 11_565
O4 Zr2 O3 70.1(4) 11_565 13
O4 Zr2 O3 70.1(4) . 13
O6 Zr2 Zr1 112.2(3) . 7_545
O6 Zr2 Zr1 111.1(4) 11_565 .
O6 Zr2 Zr1 76.6(3) 11_565 7_545
O6 Zr2 Zr1 167.3(3) 11_565 11_565
O6 Zr2 Zr1 112.2(3) 11_565 13
O6 Zr2 Zr1 76.6(3) . 13
O6 Zr2 Zr1 111.1(4) . 11_565
O6 Zr2 Zr1 167.3(3) . .
O6 Zr2 O8 75.0(4) 11_565 11_565
O6 Zr2 O8 117.8(4) 11_565 .
O6 Zr2 O8 75.0(4) . .
O6 Zr2 O8 117.8(4) . 11_565
O6 Zr2 O6 75.0(7) 11_565 .
O6 Zr2 O3 79.3(5) . 13
O6 Zr2 O3 79.3(5) 11_565 13
O3 Zr2 Zr1 35.4(3) 13 7_545
O3 Zr2 Zr1 90.8(5) 13 11_565
O3 Zr2 Zr1 35.4(3) 13 13
O3 Zr2 Zr1 90.8(5) 13 .
O3 Zr2 O8 143.3(2) 13 .
O3 Zr2 O8 143.3(2) 13 11_565
Zr2 Zr1 Zr2 89.24(4) . 13
Zr2 Zr1 Zr1 59.96(3) 13 11_565
Zr2 Zr1 Zr1 59.32(4) 13 7_545
Zr2 Zr1 Zr1 60.18(5) . 7_545
Zr2 Zr1 Zr1 59.67(3) . 11_565
Zr1 Zr1 Zr1 90.0 11_565 7_545
O5 Zr1 Zr2 88.1(4) . 13
O5 Zr1 Zr2 36.3(4) . .
O5 Zr1 Zr1 90.3(5) . 7_545
O5 Zr1 Zr1 33.2(3) . 11_565
O5 Zr1 O4 106.6(6) . 7_545
O5 Zr1 O9 77.2(4) . 11_565
O5 Zr1 O7 138.7(6) . 13
O5 Zr1 O1 85.7(7) . .
O5 Zr1 O3 68.1(5) . .
O4 Zr1 Zr2 87.8(4) 7_545 .
O4 Zr1 Zr2 34.9(2) . .
O4 Zr1 Zr2 34.6(3) 7_545 13
O4 Zr1 Zr2 87.5(3) . 13
O4 Zr1 Zr1 88.6(3) . 11_565
O4 Zr1 Zr1 88.6(3) 7_545 11_565
O4 Zr1 Zr1 33.5(4) 7_545 7_545
O4 Zr1 Zr1 34.1(2) . 7_545
O4 Zr1 O5 71.1(5) . .
O4 Zr1 O4 67.5(5) . 7_545
O4 Zr1 O9 76.0(4) . 11_565
O4 Zr1 O9 139.0(5) 7_545 11_565
O4 Zr1 O7 77.3(5) 7_545 13
O4 Zr1 O7 140.5(5) . 13
O4 Zr1 O1 147.8(5) . .
O4 Zr1 O1 142.9(5) 7_545 .
O4 Zr1 O3 107.8(6) . .
O4 Zr1 O3 70.8(5) 7_545 .
O4 Zr1 O2 85.6(5) . .
O4 Zr1 O2 87.5(5) 7_545 .
O9 Zr1 Zr2 160.7(3) 11_565 13
O9 Zr1 Zr2 71.5(3) 11_565 .
O9 Zr1 Zr1 107.7(4) 11_565 7_545
O9 Zr1 Zr1 108.9(3) 11_565 11_565
O9 Zr1 O7 127.1(4) 11_565 13
O9 Zr1 O1 77.3(6) 11_565 .
O7 Zr1 Zr2 161.4(3) 13 .
O7 Zr1 Zr2 72.2(3) 13 13
O7 Zr1 Zr1 108.5(4) 13 7_545
O7 Zr1 Zr1 108.3(5) 13 11_565
O7 Zr1 O1 71.2(6) 13 .
O1 Zr1 Zr2 114.4(5) . 13
O1 Zr1 Zr2 118.0(5) . .
O1 Zr1 Zr1 172.8(5) . 7_545
O1 Zr1 Zr1 83.4(6) . 11_565
O3 Zr1 Zr2 36.2(4) . 13
O3 Zr1 Zr2 89.6(5) . .
O3 Zr1 Zr1 34.9(3) . 11_565
O3 Zr1 Zr1 90.4(6) . 7_545
O3 Zr1 O9 140.9(4) . 11_565
O3 Zr1 O7 75.2(6) . 13
O3 Zr1 O1 82.5(7) . .
O2 Zr1 Zr2 115.4(4) . .
O2 Zr1 Zr2 117.9(3) . 13
O2 Zr1 Zr1 173.9(5) . 11_565
O2 Zr1 Zr1 84.1(4) . 7_545
O2 Zr1 O9 71.3(4) . 11_565
O2 Zr1 O7 75.4(6) . 13
O2 Zr1 O1 102.6(7) . .
C2 O8 Zr2 132.4(7) . .
Zr1 O5 Zr2 108.9(5) 11_565 .
Zr1 O5 Zr2 108.9(5) . .
Zr1 O5 Zr1 113.5(7) . 11_565
Zr2 O4 Zr1 110.7(5) . 7_545
Zr1 O4 Zr2 110.7(6) . .
Zr1 O4 Zr1 112.4(5) . 7_545
C2 O9 Zr1 135.8(8) . 11_565
C3 C4 H4 120.1 12_655 .
C3 C4 H4 120.1 . .
C3 C4 C3 119.8(16) 12_655 .
O8 C2 C3 114.5(12) . .
O9 C2 O8 123.4(11) . .
O9 C2 C3 121.0(13) . .
C3 C5 H5 119.2 . .
C6 C5 H5 119.2 . .
C6 C5 C3 121.6(13) . .
C4 C3 C2 122.1(11) . .
C4 C3 C5 119.9(12) . .
C5 C3 C2 117.9(11) . .
C1 O6 Zr2 132.4(11) . .
O6 C1 O7 125.6(17) . .
C1 O7 Zr1 133.0(12) . 13
Zr1 O3 Zr2 108.5(6) 11_565 13
Zr1 O3 Zr2 108.5(6) . 13
Zr1 O3 Zr1 110.2(7) . 11_565
C6 C7 C8A 126(3) . .
C6 C7 C8A 126(3) . 12_655
C8 C7 C6 122(3) . .
C8 C7 C6 122(3) 12_655 .
C8 C7 C8 86(4) 12_655 .
C8 C7 C8A 56(3) . .
C8 C7 C8A 112(2) . 12_655
C8 C7 C8A 56(3) 12_655 12_655
C8 C7 C8A 112(2) 12_655 .
C8A C7 C8A 86(5) 12_655 .
C5 C6 C5 116.7(18) 12_655 .
C5 C6 C7 120.7(10) 12_655 .
C5 C6 C7 120.7(10) . .
C7 C8 H8 116.1 . .
C8A C8 C7 128(5) 4_566 .
C8A C8 H8 116.1 4_566 .
C7 C8A H8A 119.9 . .
C8 C8A C7 120(5) 4_566 .
C8 C8A H8A 119.9 4_566 .

loop_
_geom_bond_atom_site_label_1
_geom_bond_atom_site_label_2
_geom_bond_distance
_geom_bond_site_symmetry_2
Zr2 Zr1 3.479(2) .
Zr2 Zr1 3.5097(15) 13
Zr2 Zr1 3.5097(15) 7_545
Zr2 Zr1 3.479(2) 11_565
Zr2 O8 2.216(8) .
Zr2 O8 2.216(8) 11_565
Zr2 O5 2.175(14) .
Zr2 O4 2.130(8) 11_565
Zr2 O4 2.130(8) .
Zr2 O6 2.177(15) .
Zr2 O6 2.177(15) 11_565
Zr2 O3 2.184(16) 13
Zr1 Zr2 3.5097(15) 13
Zr1 Zr1 3.514(3) 11_565
Zr1 Zr1 3.521(4) 7_545
Zr1 O5 2.101(8) .
Zr1 O4 2.099(15) .
Zr1 O4 2.137(10) 7_545
Zr1 O9 2.244(9) 11_565
Zr1 O7 2.267(13) 13
Zr1 O1 2.313(19) .
Zr1 O3 2.142(9) .
Zr1 O2 2.201(14) .
O8 C2 1.246(17) .
O5 Zr1 2.101(8) 11_565
O4 Zr1 2.137(10) 7_545
O9 Zr1 2.244(9) 11_565
O9 C2 1.243(15) .
C4 H4 0.9300 .
C4 C3 1.375(13) .
C4 C3 1.375(13) 12_655
C2 C3 1.472(15) .
C5 H5 0.9300 .
C5 C3 1.400(18) .
C5 C6 1.392(16) .
O6 C1 1.26(2) .
C1 O7 1.34(2) .
O7 Zr1 2.267(13) 13
O3 Zr2 2.184(16) 13
O3 Zr1 2.142(9) 11_565
C7 C6 1.42(3) .
C7 C8 1.40(5) .
C7 C8 1.40(5) 12_655
C7 C8A 1.45(5) 12_655
C7 C8A 1.45(5) .
C6 C5 1.392(16) 12_655
C8 H8 0.9300 .
C8 C8A 1.32(4) 4_566
C8A C8 1.32(4) 4_566
C8A H8A 0.9300 .

loop_
_smtbx_masks_void_nr
_smtbx_masks_void_average_x
_smtbx_masks_void_average_y
_smtbx_masks_void_average_z
_smtbx_masks_void_volume
_smtbx_masks_void_count_electrons
1 -0.167 -0.250 -0.778 7054.2 650.8
